data_4336961
loop_
_publ_author_name
'Dinesh Maity'
'Chanchal Bhaumik'
'Debiprasad Mondal'
'Sujoy Baitalik'

_publ_section_title
;
 Ru(II) and Os(II) Complexes Based on Terpyridyl-Imidazole Ligand Rigidly
 Linked to Pyrene: Synthesis, Structure, Photophysics, Electrochemistry,
 and Anion-Sensing Studies
;
_journal_name_full 'Inorganic Chemistry'
_journal_page_first 13941
_journal_page_last 13955
_journal_paper_doi 10.1021/ic401582m
_journal_volume 52
_journal_year 2013
_chemical_formula_sum 'C83 H54 Cl2 N10 O9 Ru'
_chemical_formula_weight 1507.33
_chemical_name_systematic
; 
 ? 
;
_space_group_IT_number 2
_symmetry_cell_setting triclinic
_symmetry_space_group_name_Hall '-P 1'
_symmetry_space_group_name_H-M 'P -1'
_atom_sites_solution_hydrogens geom
_atom_sites_solution_primary direct
_atom_sites_solution_secondary difmap
_audit_creation_method SHELXL-97
_cell_angle_alpha 109.025(5)
_cell_angle_beta 98.018(5)
_cell_angle_gamma 97.341(5)
_cell_formula_units_Z 2
_cell_length_a 11.434(5)
_cell_length_b 16.080(5)
_cell_length_c 20.049(5)
_cell_measurement_reflns_used 6880
_cell_measurement_temperature 293(2)
_cell_measurement_theta_max 21.68
_cell_measurement_theta_min 2.19
_cell_volume 3391(2)
_computing_cell_refinement 'Bruker SAINT'
_computing_data_collection 'Bruker APEX2'
_computing_data_reduction 'Bruker SAINT'
_computing_molecular_graphics 'Bruker SHELXTL'
_computing_publication_material 'Bruker SHELXTL'
_computing_structure_refinement 'SHELXL-97 (Sheldrick, 1997)'
_computing_structure_solution 'SHELXS-97 (Sheldrick, 1990)'
_diffrn_ambient_temperature 293(2)
_diffrn_measured_fraction_theta_full 0.999
_diffrn_measured_fraction_theta_max 0.999
_diffrn_measurement_device_type 'Bruker APEX-II CCD'
_diffrn_measurement_method '\f and \w scans'
_diffrn_radiation_monochromator graphite
_diffrn_radiation_source 'fine-focus sealed tube'
_diffrn_radiation_type MoK\a
_diffrn_radiation_wavelength 0.71073
_diffrn_reflns_av_R_equivalents 0.0632
_diffrn_reflns_av_sigmaI/netI 0.0769
_diffrn_reflns_limit_h_max 13
_diffrn_reflns_limit_h_min -13
_diffrn_reflns_limit_k_max 19
_diffrn_reflns_limit_k_min -19
_diffrn_reflns_limit_l_max 23
_diffrn_reflns_limit_l_min -23
_diffrn_reflns_number 47631
_diffrn_reflns_theta_full 25.00
_diffrn_reflns_theta_max 25.00
_diffrn_reflns_theta_min 1.09
_exptl_absorpt_coefficient_mu 0.382
_exptl_absorpt_correction_T_max 0.9039
_exptl_absorpt_correction_T_min 0.8321
_exptl_absorpt_correction_type multi-scan
_exptl_absorpt_process_details 'SADABS (Sheldrick, 1997)'
_exptl_crystal_colour brown
_exptl_crystal_density_diffrn 1.476
_exptl_crystal_description diamond
_exptl_crystal_F_000 1544
_exptl_crystal_size_max 0.48
_exptl_crystal_size_mid 0.45
_exptl_crystal_size_min 0.42
_platon_squeeze_details
;
;
_refine_diff_density_max 1.393
_refine_diff_density_min -1.110
_refine_diff_density_rms 0.091
_refine_ls_extinction_method none
_refine_ls_goodness_of_fit_ref 1.138
_refine_ls_hydrogen_treatment constr
_refine_ls_matrix_type full
_refine_ls_number_parameters 942
_refine_ls_number_reflns 11927
_refine_ls_number_restraints 1
_refine_ls_restrained_S_all 1.139
_refine_ls_R_factor_all 0.1142
_refine_ls_R_factor_gt 0.0744
_refine_ls_shift/su_max 0.000
_refine_ls_shift/su_mean 0.000
_refine_ls_structure_factor_coef Fsqd
_refine_ls_weighting_details 'calc w=1/[\s^2^(Fo^2^)+(0.1200P)^2^+0.0000P] where P=(Fo^2^+2Fc^2^)/3'
_refine_ls_weighting_scheme calc
_refine_ls_wR_factor_gt 0.2035
_refine_ls_wR_factor_ref 0.2223
_reflns_number_gt 7668
_reflns_number_total 11927
_reflns_threshold_expression >2sigma(I)
_cod_data_source_file ic401582m_si_002_1.cif
_cod_data_source_block 1
_cod_original_sg_symbol_H-M 'P -1 '
_cod_database_code 4336961

loop_
_symmetry_equiv_pos_as_xyz
'x, y, z'
'-x, -y, -z'

loop_
_atom_site_label
_atom_site_type_symbol
_atom_site_fract_x
_atom_site_fract_y
_atom_site_fract_z
_atom_site_U_iso_or_equiv
_atom_site_adp_type
_atom_site_occupancy
_atom_site_symmetry_multiplicity
_atom_site_calc_flag
_atom_site_refinement_flags
Ru1 Ru 0.01061(4) 0.28011(3) 0.22163(2) 0.04540(19) Uani 1 1 d .
Cl1 Cl 0.4224(3) 0.2851(2) 0.63164(16) 0.1420(11) Uani 1 1 d .
N3 N -0.1109(4) 0.2485(3) 0.1267(2) 0.0497(11) Uani 1 1 d .
N2' N 0.8881(4) 0.6128(3) 0.1506(2) 0.0547(12) Uani 1 1 d .
N1' N 0.9165(4) 0.4739(3) 0.0945(3) 0.0573(13) Uani 1 1 d .
H1N' H 0.9045 0.4166 0.0749 0.069 Uiso 1 1 calc R
N2 N -0.7996(4) 0.1194(3) 0.4506(3) 0.0577(13) Uani 1 1 d .
N4' N 0.1628(4) 0.3234(3) 0.1981(2) 0.0435(11) Uani 1 1 d .
N5 N 0.0719(4) 0.2923(3) 0.3270(2) 0.0491(11) Uani 1 1 d .
N4 N -0.1393(4) 0.2374(3) 0.2481(2) 0.0462(11) Uani 1 1 d .
N3' N 0.0638(4) 0.1605(3) 0.1731(2) 0.0510(12) Uani 1 1 d .
C21' C 0.5036(5) 0.4177(4) 0.1605(3) 0.0526(15) Uani 1 1 d .
N1 N -0.8967(4) 0.0621(3) 0.3364(3) 0.0583(13) Uani 1 1 d .
H1N H -0.9116 0.0432 0.2901 0.070 Uiso 1 1 calc R
N5' N 0.0143(4) 0.4166(3) 0.2562(2) 0.0482(11) Uani 1 1 d .
C24' C 0.3848(5) 0.3842(4) 0.1732(3) 0.0508(14) Uani 1 1 d .
C34' C 0.1179(5) 0.4661(4) 0.2502(3) 0.0494(14) Uani 1 1 d .
C18' C 0.7250(5) 0.4869(4) 0.1362(3) 0.0508(14) Uani 1 1 d .
C2 C -1.1066(5) 0.0324(4) 0.3609(3) 0.0581(16) Uani 1 1 d .
C1 C -0.9782(5) 0.0623(4) 0.3817(3) 0.0528(15) Uani 1 1 d .
C16' C 1.2245(5) 0.5909(4) 0.1001(3) 0.0544(15) Uani 1 1 d .
C13' C 1.0927(5) 0.6960(4) 0.1527(3) 0.0546(15) Uani 1 1 d .
C29' C 0.1689(5) 0.1700(4) 0.1466(3) 0.0528(15) Uani 1 1 d .
C26' C 0.2028(5) 0.4125(3) 0.2176(3) 0.0462(13) Uani 1 1 d .
C17' C 0.8426(5) 0.5228(4) 0.1252(3) 0.0565(15) Uani 1 1 d .
C21 C -0.4651(5) 0.1611(4) 0.3112(3) 0.0536(15) Uani 1 1 d .
C14' C 1.0024(5) 0.6183(4) 0.1344(3) 0.0497(14) Uani 1 1 d .
C13 C -0.9823(5) 0.1131(4) 0.5106(3) 0.0540(15) Uani 1 1 d .
C24 C -0.3515(5) 0.1849(4) 0.2871(3) 0.0536(15) Uani 1 1 d .
C2' C 1.1299(5) 0.5147(4) 0.0785(3) 0.0561(15) Uani 1 1 d .
C16 C -1.1685(5) 0.0463(4) 0.4193(3) 0.0601(16) Uani 1 1 d .
C32 C -0.1714(6) 0.2204(4) 0.0021(3) 0.0595(16) Uani 1 1 d .
H32 H -0.1514 0.2240 -0.0404 0.071 Uiso 1 1 calc R
C18 C -0.6803(5) 0.1173(4) 0.3566(3) 0.0562(15) Uani 1 1 d .
C28' C 0.3391(5) 0.2932(4) 0.1535(3) 0.0521(14) Uani 1 1 d .
H28' H 0.3842 0.2515 0.1317 0.063 Uiso 1 1 calc R
C29 C -0.2252(5) 0.2116(4) 0.1281(3) 0.0485(14) Uani 1 1 d .
C17 C -0.7920(5) 0.0971(4) 0.3796(3) 0.0569(15) Uani 1 1 d .
C33 C -0.0880(5) 0.2522(4) 0.0640(3) 0.0547(15) Uani 1 1 d .
H33 H -0.0110 0.2778 0.0628 0.066 Uiso 1 1 calc R
C25 C -0.2412(5) 0.2129(4) 0.3371(3) 0.0513(14) Uani 1 1 d .
H25 H -0.2393 0.2139 0.3839 0.062 Uiso 1 1 calc R
C35 C 0.0091(5) 0.2805(4) 0.4330(3) 0.0596(16) Uani 1 1 d .
H35 H -0.0523 0.2667 0.4557 0.072 Uiso 1 1 calc R
C28 C -0.3502(5) 0.1828(4) 0.2181(3) 0.0559(15) Uani 1 1 d .
H28 H -0.4213 0.1636 0.1841 0.067 Uiso 1 1 calc R
C20' C 0.5654(5) 0.5026(4) 0.2037(3) 0.0621(17) Uani 1 1 d .
H20' H 0.5335 0.5368 0.2414 0.074 Uiso 1 1 calc R
C15' C 1.2078(5) 0.6781(4) 0.1364(3) 0.0578(16) Uani 1 1 d .
C9 C -1.1768(6) 0.1015(4) 0.5489(4) 0.0677(18) Uani 1 1 d .
C26 C -0.1378(5) 0.2382(4) 0.3164(3) 0.0477(14) Uani 1 1 d .
C34 C -0.0158(5) 0.2710(4) 0.3609(3) 0.0479(14) Uani 1 1 d .
C27' C 0.2293(5) 0.2642(3) 0.1657(3) 0.0454(13) Uani 1 1 d .
C14 C -0.9220(5) 0.0973(4) 0.4512(3) 0.0532(15) Uani 1 1 d .
C23' C 0.6628(5) 0.4026(4) 0.0933(3) 0.0601(16) Uani 1 1 d .
H23' H 0.6946 0.3682 0.0556 0.072 Uiso 1 1 calc R
C9' C 1.3037(6) 0.7532(5) 0.1576(3) 0.073(2) Uani 1 1 d .
C27 C -0.2427(5) 0.2092(4) 0.1988(3) 0.0499(14) Uani 1 1 d .
C37 C 0.2132(6) 0.3326(4) 0.4373(3) 0.0689(18) Uani 1 1 d .
H37 H 0.2917 0.3550 0.4626 0.083 Uiso 1 1 calc R
C1' C 1.0176(5) 0.5339(4) 0.1004(3) 0.0508(14) Uani 1 1 d .
C37' C -0.0543(6) 0.5519(5) 0.3081(3) 0.0685(18) Uani 1 1 d .
H37' H -0.1142 0.5802 0.3274 0.082 Uiso 1 1 calc R
C15 C -1.1075(5) 0.0878(4) 0.4927(3) 0.0572(16) Uani 1 1 d .
C30 C -0.3130(5) 0.1778(4) 0.0662(3) 0.0579(16) Uani 1 1 d .
H30 H -0.3897 0.1518 0.0676 0.069 Uiso 1 1 calc R
C22' C 0.5541(5) 0.3688(4) 0.1056(3) 0.0571(16) Uani 1 1 d .
H22' H 0.5142 0.3117 0.0763 0.069 Uiso 1 1 calc R
C3 C -1.1692(6) -0.0086(4) 0.2911(4) 0.0690(18) Uani 1 1 d .
H3 H -1.1278 -0.0186 0.2532 0.083 Uiso 1 1 calc R
C31 C -0.2867(6) 0.1826(4) 0.0031(3) 0.0633(17) Uani 1 1 d .
H31 H -0.3453 0.1608 -0.0387 0.076 Uiso 1 1 calc R
C38' C -0.0691(5) 0.4616(4) 0.2838(3) 0.0580(16) Uani 1 1 d .
H38' H -0.1405 0.4291 0.2865 0.070 Uiso 1 1 calc R
C3' C 1.1474(6) 0.4305(5) 0.0390(3) 0.0636(17) Uani 1 1 d .
H3' H 1.0845 0.3818 0.0243 0.076 Uiso 1 1 calc R
C6' C 1.3381(5) 0.5752(5) 0.0818(4) 0.0699(19) Uani 1 1 d .
C10 C -1.1129(7) 0.1415(5) 0.6198(4) 0.077(2) Uani 1 1 d .
H10 H -1.1555 0.1521 0.6571 0.093 Uiso 1 1 calc R
C36' C 0.0498(6) 0.6015(4) 0.3039(4) 0.0689(18) Uani 1 1 d .
H36' H 0.0616 0.6637 0.3205 0.083 Uiso 1 1 calc R
C36 C 0.1256(6) 0.3106(4) 0.4704(3) 0.0668(17) Uani 1 1 d .
H36 H 0.1439 0.3157 0.5184 0.080 Uiso 1 1 calc R
C6 C -1.2949(6) 0.0187(5) 0.4035(4) 0.074(2) Uani 1 1 d .
C11' C 1.1727(7) 0.8539(5) 0.2050(3) 0.076(2) Uani 1 1 d .
H11' H 1.1622 0.9121 0.2281 0.092 Uiso 1 1 calc R
C23 C -0.6753(5) 0.0968(4) 0.2846(3) 0.0693(19) Uani 1 1 d .
H23 H -0.7448 0.0680 0.2503 0.083 Uiso 1 1 calc R
C12' C 1.0788(6) 0.7851(4) 0.1860(3) 0.0655(18) Uani 1 1 d .
H12' H 1.0039 0.7967 0.1950 0.079 Uiso 1 1 calc R
C25' C 0.3132(5) 0.4442(4) 0.2059(3) 0.0524(15) Uani 1 1 d .
H25' H 0.3403 0.5056 0.2198 0.063 Uiso 1 1 calc R
C38 C 0.1846(5) 0.3216(4) 0.3655(3) 0.0614(16) Uani 1 1 d .
H38 H 0.2459 0.3350 0.3426 0.074 Uiso 1 1 calc R
C5 C -1.3547(7) -0.0233(5) 0.3322(5) 0.093(2) Uani 1 1 d .
H5 H -1.4374 -0.0436 0.3222 0.112 Uiso 1 1 calc R
C4' C 1.2576(6) 0.4187(5) 0.0215(4) 0.0733(19) Uani 1 1 d .
H4' H 1.2689 0.3620 -0.0052 0.088 Uiso 1 1 calc R
C22 C -0.5709(5) 0.1177(4) 0.2620(3) 0.0684(19) Uani 1 1 d .
H22 H -0.5711 0.1025 0.2131 0.082 Uiso 1 1 calc R
C19' C 0.6742(5) 0.5367(4) 0.1912(3) 0.0667(18) Uani 1 1 d .
H19' H 0.7139 0.5941 0.2202 0.080 Uiso 1 1 calc R
C33' C 0.0032(5) 0.0782(4) 0.1568(3) 0.0622(17) Uani 1 1 d .
H33' H -0.0667 0.0708 0.1747 0.075 Uiso 1 1 calc R
C32' C 0.0385(6) 0.0041(4) 0.1152(4) 0.081(2) Uani 1 1 d .
H32' H -0.0067 -0.0525 0.1049 0.097 Uiso 1 1 calc R
C7' C 1.4337(6) 0.6506(6) 0.1047(4) 0.087(2) Uani 1 1 d .
H7' H 1.5095 0.6419 0.0955 0.104 Uiso 1 1 calc R
C12 C -0.9246(6) 0.1525(4) 0.5825(4) 0.0665(17) Uani 1 1 d .
H12 H -0.8414 0.1701 0.5943 0.080 Uiso 1 1 calc R
C10' C 1.2843(7) 0.8382(5) 0.1902(4) 0.078(2) Uani 1 1 d .
H10' H 1.3475 0.8864 0.2026 0.094 Uiso 1 1 calc R
C11 C -0.9917(7) 0.1653(5) 0.6361(4) 0.077(2) Uani 1 1 d .
H11 H -0.9530 0.1906 0.6840 0.092 Uiso 1 1 calc R
C19 C -0.5738(6) 0.1610(6) 0.4055(4) 0.089(2) Uani 1 1 d .
H19 H -0.5733 0.1767 0.4545 0.107 Uiso 1 1 calc R
C7 C -1.3579(7) 0.0358(5) 0.4659(5) 0.088(2) Uani 1 1 d .
H7 H -1.4408 0.0175 0.4574 0.106 Uiso 1 1 calc R
C20 C -0.4693(6) 0.1815(6) 0.3826(4) 0.094(3) Uani 1 1 d .
H20 H -0.3995 0.2100 0.4167 0.112 Uiso 1 1 calc R
C31' C 0.1413(7) 0.0138(4) 0.0885(4) 0.089(2) Uani 1 1 d .
H31' H 0.1657 -0.0363 0.0593 0.106 Uiso 1 1 calc R
C30' C 0.2082(6) 0.0975(4) 0.1051(3) 0.0684(18) Uani 1 1 d .
H30' H 0.2793 0.1047 0.0883 0.082 Uiso 1 1 calc R
C8' C 1.4171(6) 0.7341(7) 0.1395(4) 0.096(3) Uani 1 1 d .
H8' H 1.4816 0.7814 0.1522 0.115 Uiso 1 1 calc R
O8 O 0.6064(7) 0.8537(8) -0.0013(5) 0.237(6) Uani 1 1 d .
C35' C 0.1353(6) 0.5579(4) 0.2750(3) 0.0638(17) Uani 1 1 d .
H35' H 0.2064 0.5906 0.2722 0.077 Uiso 1 1 calc R
C4 C -1.2930(7) -0.0351(5) 0.2768(4) 0.087(2) Uani 1 1 d .
H4 H -1.3344 -0.0609 0.2294 0.104 Uiso 1 1 calc R
O3 O 0.4005(8) 0.2069(6) 0.5777(4) 0.198(5) Uani 1 1 d .
C5' C 1.3515(6) 0.4907(6) 0.0435(4) 0.077(2) Uani 1 1 d .
H5' H 1.4259 0.4814 0.0319 0.092 Uiso 1 1 calc R
O1 O 0.5341(7) 0.3331(7) 0.6587(5) 0.217(5) Uani 1 1 d .
C8 C -1.3001(6) 0.0753(6) 0.5314(4) 0.085(2) Uani 1 1 d .
H8 H -1.3435 0.0865 0.5683 0.102 Uiso 1 1 calc R
O2 O 0.3767(11) 0.2689(6) 0.6891(5) 0.238(6) Uani 1 1 d .
C44 C 0.6149(12) 0.4249(8) 0.4237(7) 0.142(4) Uani 1 1 d .
O7 O 0.7311(8) 0.9696(7) 0.0797(6) 0.246(6) Uani 1 1 d .
C43 C 0.7314(14) 0.4513(7) 0.4146(7) 0.161(6) Uani 1 1 d .
H43 H 0.7455 0.4675 0.3755 0.193 Uiso 1 1 calc R
C39 C 0.6021(13) 0.4056(13) 0.4846(10) 0.218(8) Uani 1 1 d .
H39 H 0.5252 0.3865 0.4904 0.262 Uiso 1 1 calc R
C40 C 0.7018(16) 0.4138(13) 0.5390(12) 0.202(9) Uani 1 1 d .
H40 H 0.6906 0.4084 0.5826 0.243 Uiso 1 1 calc R
Cl2 Cl 0.6676(5) 0.8931(4) 0.06203(17) 0.300(4) Uani 1 1 d D
C45 C 0.5086(11) 0.4275(12) 0.3710(7) 0.235(8) Uani 1 1 d .
H45A H 0.4389 0.3888 0.3731 0.352 Uiso 1 1 calc R
H45B H 0.5253 0.4076 0.3233 0.352 Uiso 1 1 calc R
H45C H 0.4940 0.4876 0.3832 0.352 Uiso 1 1 calc R
C42 C 0.8273(11) 0.4520(9) 0.4687(11) 0.195(9) Uani 1 1 d .
H42 H 0.9058 0.4691 0.4643 0.234 Uiso 1 1 calc R
O4 O 0.3468(18) 0.3329(11) 0.6051(10) 0.430(14) Uani 1 1 d .
C41 C 0.810(2) 0.4292(12) 0.5257(7) 0.217(12) Uani 1 1 d .
H41 H 0.8752 0.4243 0.5563 0.261 Uiso 1 1 calc R
O6 O 0.712(2) 0.8434(16) 0.1000(9) 0.438(14) Uani 1 1 d .
O5 O 0.5728(13) 0.9220(12) 0.1024(9) 0.338(8) Uiso 1 1 d D
O9 O 0.7568(5) 0.7541(4) 0.1985(4) 0.133(2) Uani 1 1 d .

loop_
_atom_site_aniso_label
_atom_site_aniso_U_11
_atom_site_aniso_U_22
_atom_site_aniso_U_33
_atom_site_aniso_U_23
_atom_site_aniso_U_13
_atom_site_aniso_U_12
Ru1 0.0346(3) 0.0481(3) 0.0535(3) 0.0175(2) 0.0159(2) 0.00070(19)
Cl1 0.147(3) 0.133(2) 0.1019(18) 0.0077(17) 0.0193(17) -0.035(2)
N3 0.044(3) 0.050(3) 0.055(3) 0.019(2) 0.018(2) 0.002(2)
N2' 0.038(3) 0.063(3) 0.063(3) 0.025(2) 0.014(2) -0.006(2)
N1' 0.045(3) 0.057(3) 0.074(3) 0.029(3) 0.022(3) -0.001(2)
N2 0.049(3) 0.063(3) 0.071(3) 0.029(3) 0.032(2) 0.007(2)
N4' 0.037(2) 0.040(2) 0.051(3) 0.014(2) 0.010(2) 0.002(2)
N5 0.036(2) 0.050(3) 0.060(3) 0.020(2) 0.008(2) 0.002(2)
N4 0.036(2) 0.050(3) 0.050(3) 0.017(2) 0.012(2) 0.001(2)
N3' 0.045(3) 0.047(3) 0.061(3) 0.021(2) 0.016(2) -0.004(2)
C21' 0.036(3) 0.057(3) 0.067(4) 0.026(3) 0.017(3) 0.000(3)
N1 0.058(3) 0.062(3) 0.059(3) 0.020(2) 0.029(3) 0.009(3)
N5' 0.035(2) 0.059(3) 0.053(3) 0.021(2) 0.016(2) 0.007(2)
C24' 0.037(3) 0.061(4) 0.056(3) 0.023(3) 0.015(3) 0.003(3)
C34' 0.047(3) 0.052(3) 0.052(3) 0.020(3) 0.015(3) 0.008(3)
C18' 0.033(3) 0.060(4) 0.067(4) 0.030(3) 0.016(3) 0.006(3)
C2 0.054(4) 0.048(3) 0.079(4) 0.026(3) 0.028(3) 0.006(3)
C1 0.052(3) 0.047(3) 0.067(4) 0.023(3) 0.033(3) 0.006(3)
C16' 0.037(3) 0.079(4) 0.058(3) 0.036(3) 0.017(3) 0.007(3)
C13' 0.042(3) 0.075(4) 0.051(3) 0.032(3) 0.013(3) -0.005(3)
C29' 0.047(3) 0.050(3) 0.060(3) 0.016(3) 0.018(3) 0.004(3)
C26' 0.041(3) 0.049(3) 0.048(3) 0.015(3) 0.014(2) 0.003(3)
C17' 0.040(3) 0.068(4) 0.065(4) 0.027(3) 0.019(3) 0.007(3)
C21 0.045(3) 0.060(4) 0.059(3) 0.020(3) 0.024(3) 0.004(3)
C14' 0.039(3) 0.059(4) 0.055(3) 0.025(3) 0.014(3) 0.001(3)
C13 0.059(4) 0.050(3) 0.069(4) 0.031(3) 0.033(3) 0.017(3)
C24 0.047(3) 0.052(3) 0.060(4) 0.014(3) 0.023(3) 0.002(3)
C2' 0.041(3) 0.080(4) 0.057(3) 0.036(3) 0.014(3) 0.009(3)
C16 0.054(4) 0.058(4) 0.079(4) 0.030(3) 0.035(3) 0.010(3)
C32 0.072(4) 0.060(4) 0.053(3) 0.025(3) 0.022(3) 0.009(3)
C18 0.047(3) 0.061(4) 0.066(4) 0.021(3) 0.031(3) 0.009(3)
C28' 0.046(3) 0.048(3) 0.065(4) 0.017(3) 0.023(3) 0.008(3)
C29 0.039(3) 0.054(3) 0.051(3) 0.016(3) 0.016(3) 0.003(3)
C17 0.047(3) 0.057(4) 0.068(4) 0.017(3) 0.029(3) 0.008(3)
C33 0.056(4) 0.049(3) 0.058(4) 0.020(3) 0.019(3) -0.002(3)
C25 0.048(3) 0.062(4) 0.051(3) 0.025(3) 0.020(3) 0.009(3)
C35 0.059(4) 0.063(4) 0.058(4) 0.022(3) 0.015(3) 0.009(3)
C28 0.038(3) 0.073(4) 0.056(3) 0.022(3) 0.016(3) 0.001(3)
C20' 0.047(3) 0.065(4) 0.064(4) 0.010(3) 0.023(3) -0.005(3)
C15' 0.043(3) 0.079(4) 0.057(3) 0.036(3) 0.011(3) -0.006(3)
C9 0.067(4) 0.073(4) 0.081(5) 0.033(4) 0.044(4) 0.024(4)
C26 0.042(3) 0.052(3) 0.051(3) 0.021(3) 0.017(3) 0.001(3)
C34 0.046(3) 0.051(3) 0.053(3) 0.022(3) 0.017(3) 0.008(3)
C27' 0.043(3) 0.040(3) 0.052(3) 0.012(2) 0.017(3) 0.006(2)
C14 0.053(3) 0.047(3) 0.069(4) 0.025(3) 0.030(3) 0.011(3)
C23' 0.047(3) 0.063(4) 0.067(4) 0.016(3) 0.018(3) 0.007(3)
C9' 0.050(4) 0.108(6) 0.056(4) 0.038(4) -0.001(3) -0.016(4)
C27 0.039(3) 0.052(3) 0.060(3) 0.022(3) 0.014(3) 0.003(3)
C37 0.062(4) 0.071(4) 0.063(4) 0.022(3) -0.004(3) 0.001(3)
C1' 0.033(3) 0.068(4) 0.057(3) 0.029(3) 0.017(3) 0.002(3)
C37' 0.061(4) 0.077(5) 0.071(4) 0.021(4) 0.021(3) 0.029(4)
C15 0.059(4) 0.056(4) 0.070(4) 0.030(3) 0.034(3) 0.011(3)
C30 0.044(3) 0.067(4) 0.063(4) 0.024(3) 0.015(3) 0.001(3)
C22' 0.043(3) 0.054(3) 0.074(4) 0.017(3) 0.027(3) 0.004(3)
C3 0.062(4) 0.070(4) 0.076(4) 0.025(4) 0.024(4) 0.003(3)
C31 0.058(4) 0.068(4) 0.053(3) 0.010(3) 0.009(3) 0.003(3)
C38' 0.051(3) 0.058(4) 0.065(4) 0.015(3) 0.021(3) 0.014(3)
C3' 0.058(4) 0.071(4) 0.077(4) 0.038(4) 0.030(3) 0.015(3)
C6' 0.043(4) 0.105(6) 0.078(4) 0.054(4) 0.017(3) 0.007(4)
C10 0.076(5) 0.089(5) 0.086(5) 0.038(4) 0.050(4) 0.027(4)
C36' 0.075(4) 0.055(4) 0.082(4) 0.021(3) 0.029(4) 0.022(3)
C36 0.063(4) 0.075(4) 0.056(4) 0.020(3) 0.005(3) 0.004(3)
C6 0.051(4) 0.088(5) 0.088(5) 0.038(4) 0.019(4) 0.002(4)
C11' 0.083(5) 0.075(5) 0.056(4) 0.012(3) 0.017(4) -0.013(4)
C23 0.044(3) 0.090(5) 0.066(4) 0.021(3) 0.018(3) -0.008(3)
C12' 0.067(4) 0.067(4) 0.059(4) 0.021(3) 0.020(3) -0.006(3)
C25' 0.048(3) 0.045(3) 0.057(3) 0.013(3) 0.013(3) -0.008(3)
C38 0.045(3) 0.059(4) 0.079(4) 0.024(3) 0.012(3) 0.005(3)
C5 0.060(4) 0.108(6) 0.109(6) 0.032(5) 0.035(5) 0.000(4)
C4' 0.077(5) 0.085(5) 0.078(4) 0.041(4) 0.039(4) 0.027(4)
C22 0.046(3) 0.094(5) 0.059(4) 0.021(3) 0.022(3) -0.007(3)
C19' 0.043(3) 0.062(4) 0.081(4) 0.009(3) 0.022(3) -0.008(3)
C33' 0.053(4) 0.047(4) 0.081(4) 0.019(3) 0.019(3) -0.007(3)
C32' 0.073(5) 0.042(4) 0.112(6) 0.011(4) 0.027(4) -0.010(3)
C7' 0.046(4) 0.123(7) 0.108(6) 0.064(6) 0.018(4) 0.004(4)
C12 0.067(4) 0.069(4) 0.074(4) 0.032(3) 0.030(4) 0.016(3)
C10' 0.080(5) 0.075(5) 0.062(4) 0.020(4) 0.002(4) -0.022(4)
C11 0.091(5) 0.078(5) 0.067(4) 0.022(4) 0.040(4) 0.021(4)
C19 0.049(4) 0.149(7) 0.063(4) 0.027(4) 0.028(3) 0.002(4)
C7 0.056(4) 0.108(6) 0.111(6) 0.039(5) 0.051(5) 0.012(4)
C20 0.048(4) 0.152(7) 0.063(4) 0.019(4) 0.020(3) -0.005(4)
C31' 0.098(6) 0.048(4) 0.106(6) 0.001(4) 0.042(5) 0.009(4)
C30' 0.069(4) 0.051(4) 0.087(5) 0.017(3) 0.036(4) 0.012(3)
C8' 0.041(4) 0.131(7) 0.105(6) 0.050(6) 0.002(4) -0.030(5)
O8 0.121(6) 0.339(13) 0.133(6) -0.034(7) 0.032(5) -0.072(7)
C35' 0.061(4) 0.053(4) 0.081(4) 0.023(3) 0.027(3) 0.007(3)
C4 0.078(5) 0.084(5) 0.083(5) 0.018(4) 0.010(4) -0.007(4)
O3 0.207(8) 0.194(8) 0.098(5) -0.047(5) 0.062(5) -0.074(7)
C5' 0.057(4) 0.113(6) 0.089(5) 0.054(5) 0.041(4) 0.033(4)
O1 0.115(6) 0.220(9) 0.209(9) -0.038(7) 0.031(6) -0.042(6)
C8 0.062(5) 0.118(6) 0.089(5) 0.040(5) 0.046(4) 0.020(4)
O2 0.363(15) 0.201(9) 0.136(7) 0.035(6) 0.129(9) -0.016(9)
C44 0.136(11) 0.139(9) 0.145(10) 0.052(8) 0.018(9) 0.008(8)
O7 0.132(7) 0.190(9) 0.298(12) -0.028(8) 0.041(8) -0.081(7)
C43 0.176(12) 0.123(9) 0.158(11) -0.001(8) 0.107(11) -0.007(9)
C39 0.094(9) 0.38(3) 0.229(17) 0.187(18) 0.036(10) 0.013(12)
C40 0.161(15) 0.197(16) 0.25(2) 0.079(14) 0.064(15) -0.004(13)
Cl2 0.319(6) 0.370(6) 0.091(2) 0.079(3) -0.040(3) -0.275(6)
C45 0.106(9) 0.41(3) 0.201(14) 0.159(15) -0.029(9) 0.008(12)
C42 0.093(8) 0.131(11) 0.262(19) -0.046(12) -0.032(11) 0.050(7)
O4 0.52(3) 0.288(18) 0.39(2) 0.144(15) -0.25(2) 0.045(16)
C41 0.41(4) 0.155(14) 0.081(8) 0.018(8) 0.001(14) 0.146(19)
O6 0.71(4) 0.49(3) 0.240(16) 0.177(18) 0.20(2) 0.28(3)
O9 0.088(4) 0.109(5) 0.184(6) 0.022(4) 0.041(4) 0.014(3)

loop_
_atom_type_symbol
_atom_type_description
_atom_type_scat_dispersion_real
_atom_type_scat_dispersion_imag
_atom_type_scat_source
C C 0.0033 0.0016 'International Tables Vol C Tables 4.2.6.8 and 6.1.1.4'
H H 0.0000 0.0000 'International Tables Vol C Tables 4.2.6.8 and 6.1.1.4'
N N 0.0061 0.0033 'International Tables Vol C Tables 4.2.6.8 and 6.1.1.4'
O O 0.0106 0.0060 'International Tables Vol C Tables 4.2.6.8 and 6.1.1.4'
Cl Cl 0.1484 0.1585 'International Tables Vol C Tables 4.2.6.8 and 6.1.1.4'
Ru Ru -1.2594 0.8363 'International Tables Vol C Tables 4.2.6.8 and 6.1.1.4'

loop_
_geom_angle_atom_site_label_1
_geom_angle_atom_site_label_2
_geom_angle_atom_site_label_3
_geom_angle
N4' Ru1 N4 178.29(17)
N4' Ru1 N3' 79.31(17)
N4 Ru1 N3' 100.89(17)
N4' Ru1 N3 103.02(17)
N4 Ru1 N3 78.69(17)
N3' Ru1 N3 85.94(18)
N4' Ru1 N5' 78.69(17)
N4 Ru1 N5' 101.18(17)
N3' Ru1 N5' 157.84(16)
N3 Ru1 N5' 96.45(17)
N4' Ru1 N5 99.36(16)
N4 Ru1 N5 78.93(17)
N3' Ru1 N5 97.37(18)
N3 Ru1 N5 157.60(17)
N5' Ru1 N5 88.78(17)
O3 Cl1 O1 121.8(6)
O3 Cl1 O4 102.1(8)
O1 Cl1 O4 111.5(10)
O3 Cl1 O2 106.6(6)
O1 Cl1 O2 107.1(7)
O4 Cl1 O2 107.0(12)
C33 N3 C29 117.8(5)
C33 N3 Ru1 127.5(4)
C29 N3 Ru1 114.4(3)
C17' N2' C14' 104.1(5)
C17' N1' C1' 105.1(5)
C17 N2 C14 105.5(5)
C27' N4' C26' 120.5(4)
C27' N4' Ru1 119.7(3)
C26' N4' Ru1 119.6(4)
C38 N5 C34 117.6(5)
C38 N5 Ru1 128.2(4)
C34 N5 Ru1 114.0(3)
C27 N4 C26 120.7(4)
C27 N4 Ru1 119.7(4)
C26 N4 Ru1 119.6(3)
C33' N3' C29' 117.6(5)
C33' N3' Ru1 128.0(4)
C29' N3' Ru1 113.9(3)
C22' C21' C20' 118.1(5)
C22' C21' C24' 122.5(5)
C20' C21' C24' 119.4(5)
C17 N1 C1 104.8(5)
C38' N5' C34' 117.4(5)
C38' N5' Ru1 128.4(4)
C34' N5' Ru1 114.1(4)
C28' C24' C25' 117.2(5)
C28' C24' C21' 122.3(5)
C25' C24' C21' 120.6(5)
C35' C34' N5' 120.3(5)
C35' C34' C26' 125.3(5)
N5' C34' C26' 114.4(5)
C23' C18' C19' 118.1(5)
C23' C18' C17' 121.5(5)
C19' C18' C17' 120.4(5)
C3 C2 C16 120.2(6)
C3 C2 C1 125.2(6)
C16 C2 C1 114.6(6)
C14 C1 N1 110.9(5)
C14 C1 C2 122.1(5)
N1 C1 C2 127.0(6)
C15' C16' C2' 122.4(5)
C15' C16' C6' 120.6(6)
C2' C16' C6' 117.0(6)
C12' C13' C14' 125.9(5)
C12' C13' C15' 119.5(5)
C14' C13' C15' 114.6(6)
C30' C29' N3' 121.4(5)
C30' C29' C27' 124.5(5)
N3' C29' C27' 114.1(5)
N4' C26' C25' 120.4(5)
N4' C26' C34' 112.9(4)
C25' C26' C34' 126.7(5)
N1' C17' N2' 113.4(5)
N1' C17' C18' 124.6(5)
N2' C17' C18' 121.9(5)
C20 C21 C22 117.2(5)
C20 C21 C24 121.5(5)
C22 C21 C24 121.3(5)
C1' C14' N2' 107.4(4)
C1' C14' C13' 124.4(5)
N2' C14' C13' 128.1(6)
C12 C13 C15 120.2(5)
C12 C13 C14 124.3(6)
C15 C13 C14 115.5(6)
C28 C24 C25 118.3(5)
C28 C24 C21 122.3(5)
C25 C24 C21 119.3(5)
C3' C2' C16' 120.8(5)
C3' C2' C1' 124.4(5)
C16' C2' C1' 114.8(6)
C6 C16 C2 118.1(6)
C6 C16 C15 119.5(5)
C2 C16 C15 122.3(5)
C33 C32 C31 119.1(5)
C23 C18 C19 116.5(5)
C23 C18 C17 121.5(5)
C19 C18 C17 122.0(5)
C27' C28' C24' 121.0(5)
N3 C29 C30 120.9(5)
N3 C29 C27 114.5(4)
C30 C29 C27 124.6(5)
N1 C17 N2 112.7(5)
N1 C17 C18 124.8(5)
N2 C17 C18 122.3(5)
N3 C33 C32 123.3(5)
C26 C25 C24 119.8(5)
C36 C35 C34 119.2(6)
C24 C28 C27 120.3(5)
C19' C20' C21' 120.5(6)
C16' C15' C9' 121.4(6)
C16' C15' C13' 121.6(5)
C9' C15' C13' 117.0(6)
C8 C9 C10 123.3(6)
C8 C9 C15 119.9(7)
C10 C9 C15 116.8(6)
N4 C26 C25 120.8(5)
N4 C26 C34 111.6(4)
C25 C26 C34 127.6(5)
N5 C34 C35 121.4(5)
N5 C34 C26 115.8(5)
C35 C34 C26 122.8(5)
N4' C27' C28' 120.6(5)
N4' C27' C29' 112.5(4)
C28' C27' C29' 126.9(5)
C1 C14 N2 106.1(5)
C1 C14 C13 124.2(5)
N2 C14 C13 129.5(6)
C22' C23' C18' 120.8(6)
C10' C9' C15' 120.6(7)
C10' C9' C8' 123.2(7)
C15' C9' C8' 116.2(7)
N4 C27 C28 120.0(5)
N4 C27 C29 112.5(4)
C28 C27 C29 127.5(5)
C36 C37 C38 119.1(6)
C14' C1' N1' 110.1(5)
C14' C1' C2' 122.1(5)
N1' C1' C2' 127.8(6)
C38' C37' C36' 119.5(6)
C13 C15 C16 121.2(5)
C13 C15 C9 119.8(6)
C16 C15 C9 119.0(6)
C31 C30 C29 119.8(5)
C21' C22' C23' 121.4(5)
C2 C3 C4 120.7(6)
C30 C31 C32 119.0(5)
N5' C38' C37' 123.3(6)
C4' C3' C2' 120.2(6)
C5' C6' C7' 122.7(7)
C5' C6' C16' 120.0(6)
C7' C6' C16' 117.2(7)
C11 C10 C9 122.6(6)
C35' C36' C37' 118.7(6)
C37 C36 C35 119.8(6)
C5 C6 C16 119.9(6)
C5 C6 C7 123.1(6)
C16 C6 C7 117.0(6)
C12' C11' C10' 120.3(7)
C22 C23 C18 122.2(6)
C11' C12' C13' 121.2(7)
C26' C25' C24' 120.2(5)
N5 C38 C37 122.9(6)
C4 C5 C6 120.7(7)
C3' C4' C5' 120.1(7)
C23 C22 C21 120.9(6)
C20' C19' C18' 121.1(5)
N3' C33' C32' 123.1(6)
C33' C32' C31' 119.2(6)
C8' C7' C6' 121.8(7)
C11 C12 C13 119.7(6)
C9' C10' C11' 121.4(6)
C10 C11 C12 120.9(7)
C20 C19 C18 121.1(6)
C8 C7 C6 121.7(7)
C21 C20 C19 122.1(6)
C32' C31' C30' 119.8(7)
C29' C30' C31' 119.0(6)
C7' C8' C9' 122.7(7)
C36' C35' C34' 120.8(6)
C5 C4 C3 120.3(7)
C6' C5' C4' 121.8(6)
C7 C8 C9 122.8(7)
C39 C44 C43 118.1(13)
C39 C44 C45 122.3(14)
C43 C44 C45 119.3(14)
C44 C43 C42 116.2(13)
C44 C39 C40 122.7(14)
C41 C40 C39 118(2)
O7 Cl2 O8 121.0(9)
O7 Cl2 O6 112.9(12)
O8 Cl2 O6 119.4(13)
O7 Cl2 O5 96.4(11)
O8 Cl2 O5 101.2(9)
O6 Cl2 O5 98.2(10)
C41 C42 C43 123.2(17)
C40 C41 C42 121(2)

loop_
_geom_bond_atom_site_label_1
_geom_bond_atom_site_label_2
_geom_bond_distance
Ru1 N4' 1.967(4)
Ru1 N4 1.970(4)
Ru1 N3' 2.063(5)
Ru1 N3 2.064(4)
Ru1 N5' 2.067(5)
Ru1 N5 2.068(4)
Cl1 O3 1.331(7)
Cl1 O1 1.343(8)
Cl1 O4 1.390(14)
Cl1 O2 1.413(8)
N3 C33 1.338(7)
N3 C29 1.372(6)
N2' C17' 1.370(7)
N2' C14' 1.389(7)
N1' C17' 1.308(7)
N1' C1' 1.372(6)
N2 C17 1.369(7)
N2 C14 1.402(7)
N4' C27' 1.352(6)
N4' C26' 1.354(6)
N5 C38 1.343(7)
N5 C34 1.356(6)
N4 C27 1.352(7)
N4 C26 1.363(6)
N3' C33' 1.327(6)
N3' C29' 1.391(7)
C21' C22' 1.375(7)
C21' C20' 1.387(7)
C21' C24' 1.483(7)
N1 C17 1.312(7)
N1 C1 1.389(6)
N5' C38' 1.343(7)
N5' C34' 1.383(6)
C24' C28' 1.393(7)
C24' C25' 1.404(8)
C34' C35' 1.373(8)
C34' C26' 1.461(8)
C18' C23' 1.380(7)
C18' C19' 1.385(8)
C18' C17' 1.469(7)
C2 C3 1.379(8)
C2 C16 1.423(8)
C2 C1 1.442(8)
C1 C14 1.349(8)
C16' C15' 1.405(8)
C16' C2' 1.430(8)
C16' C6' 1.430(8)
C13' C12' 1.409(8)
C13' C14' 1.424(7)
C13' C15' 1.441(8)
C29' C30' 1.363(8)
C29' C27' 1.482(7)
C26' C25' 1.380(7)
C21 C20 1.371(8)
C21 C22 1.387(8)
C21 C24 1.495(7)
C14' C1' 1.351(8)
C13 C12 1.396(8)
C13 C15 1.398(8)
C13 C14 1.426(7)
C24 C28 1.375(7)
C24 C25 1.417(7)
C2' C3' 1.384(8)
C2' C1' 1.452(8)
C16 C6 1.415(8)
C16 C15 1.433(8)
C32 C33 1.358(8)
C32 C31 1.384(8)
C18 C23 1.383(8)
C18 C19 1.392(8)
C18 C17 1.451(7)
C28' C27' 1.366(7)
C29 C30 1.385(7)
C29 C27 1.470(7)
C25 C26 1.363(7)
C35 C36 1.376(8)
C35 C34 1.386(7)
C28 C27 1.396(7)
C20' C19' 1.384(7)
C15' C9' 1.427(8)
C9 C8 1.379(9)
C9 C10 1.401(9)
C9 C15 1.441(8)
C26 C34 1.477(7)
C23' C22' 1.380(7)
C9' C10' 1.371(10)
C9' C8' 1.438(10)
C37 C36 1.348(8)
C37 C38 1.379(8)
C37' C38' 1.352(8)
C37' C36' 1.374(8)
C30 C31 1.365(8)
C3 C4 1.386(9)
C3' C4' 1.373(8)
C6' C5' 1.365(9)
C6' C7' 1.426(10)
C10 C11 1.353(9)
C36' C35' 1.361(8)
C6 C5 1.394(10)
C6 C7 1.497(9)
C11' C12' 1.353(8)
C11' C10' 1.386(10)
C23 C22 1.375(7)
C5 C4 1.374(10)
C4' C5' 1.381(9)
C33' C32' 1.359(8)
C32' C31' 1.370(9)
C7' C8' 1.349(11)
C12 C11 1.383(8)
C19 C20 1.378(8)
C7 C8 1.292(10)
C31' C30' 1.373(8)
O8 Cl2 1.271(8)
C44 C39 1.376(17)
C44 C43 1.401(15)
C44 C45 1.509(15)
O7 Cl2 1.258(9)
C43 C42 1.427(18)
C39 C40 1.43(2)
C40 C41 1.31(3)
Cl2 O6 1.37(2)
Cl2 O5 1.475(9)
C42 C41 1.34(2)

loop_
_platon_squeeze_void_nr
_platon_squeeze_void_average_x
_platon_squeeze_void_average_y
_platon_squeeze_void_average_z
_platon_squeeze_void_volume
_platon_squeeze_void_count_electrons
_platon_squeeze_void_content
1 0.067 0.238 0.958 7 0 ' '
2 0.267 0.726 0.396 7 0 ' '
3 0.361 0.811 0.324 21 1 ' '
4 0.641 0.191 0.675 22 1 ' '
5 0.734 0.275 0.601 6 0 ' '
6 0.933 0.762 0.042 7 0 ' '
